data_7244343
loop_
_publ_author_name
'Panigrahi, Dipankar'
'Mondal, Munmun'
'Gupta, Rohit'
'Mani, Ganesan'

_publ_section_title
;
 Four- and five-coordinate nickel(ii) complexes bearing new
 diphosphine--phosphonite and triphosphine--phosphite ligands: catalysts
 for N-alkylation of amines
;
_journal_issue 8
_journal_name_full 'RSC Advances'
_journal_page_first 4510
_journal_page_last 4520
_journal_paper_doi 10.1039/D1RA08961G
_journal_volume 12
_journal_year 2022
_chemical_formula_sum 'C33 H31 Cl4 Ni O2 P3'
_chemical_formula_weight 753.00
_space_group_crystal_system monoclinic
_space_group_IT_number 14
_space_group_name_Hall '-P 2ybc'
_space_group_name_H-M_alt 'P 1 21/c 1'
_atom_sites_solution_hydrogens geom
_audit_creation_method SHELXL-2018/3
_audit_update_record
;
2021-12-09 deposited with the CCDC.	2021-12-21 downloaded from the CCDC.
;
_cell_angle_alpha 90
_cell_angle_beta 98.894(3)
_cell_angle_gamma 90
_cell_formula_units_Z 4
_cell_length_a 11.2965(8)
_cell_length_b 23.8196(17)
_cell_length_c 12.6524(8)
_cell_measurement_reflns_used 57694
_cell_measurement_temperature 296(2)
_cell_measurement_theta_max 30.518
_cell_measurement_theta_min 2.362
_cell_volume 3363.5(4)
_computing_molecular_graphics ortep
_computing_publication_material ciftab
_computing_structure_refinement 'SHELXL-2018/3 (Sheldrick, 2018)'
_computing_structure_solution 'SHELXT 2018/2 (Sheldrick, 2018)'
_diffrn_ambient_temperature 296(2)
_diffrn_measured_fraction_theta_full 0.999
_diffrn_measured_fraction_theta_max 0.993
_diffrn_measurement_device_type 'APEX3 D8 QUEST PHOTON-II CCD'
_diffrn_measurement_method '\w scans'
_diffrn_radiation_type MoK\a
_diffrn_radiation_wavelength 0.71073
_diffrn_reflns_av_R_equivalents 0.0961
_diffrn_reflns_av_unetI/netI 0.0855
_diffrn_reflns_Laue_measured_fraction_full 0.999
_diffrn_reflns_Laue_measured_fraction_max 0.993
_diffrn_reflns_limit_h_max 16
_diffrn_reflns_limit_h_min -16
_diffrn_reflns_limit_k_max 34
_diffrn_reflns_limit_k_min -32
_diffrn_reflns_limit_l_max 18
_diffrn_reflns_limit_l_min -18
_diffrn_reflns_number 57694
_diffrn_reflns_point_group_measured_fraction_full 0.999
_diffrn_reflns_point_group_measured_fraction_max 0.993
_diffrn_reflns_theta_full 25.242
_diffrn_reflns_theta_max 30.518
_diffrn_reflns_theta_min 2.362
_diffrn_source 'Fine focused sealed tube'
_exptl_absorpt_coefficient_mu 1.067
_exptl_absorpt_correction_type multi-scan
_exptl_absorpt_process_details SADABS
_exptl_crystal_colour greenish-brown
_exptl_crystal_density_diffrn 1.487
_exptl_crystal_description Prism
_exptl_crystal_F_000 1544
_exptl_crystal_size_max 0.119
_exptl_crystal_size_mid 0.075
_exptl_crystal_size_min 0.048
_exptl_transmission_factor_max 0.7461
_exptl_transmission_factor_min 0.6655
_refine_diff_density_max 0.581
_refine_diff_density_min -0.552
_refine_diff_density_rms 0.072
_refine_ls_extinction_method none
_refine_ls_goodness_of_fit_ref 1.041
_refine_ls_hydrogen_treatment constr
_refine_ls_matrix_type full
_refine_ls_number_parameters 388
_refine_ls_number_reflns 10198
_refine_ls_number_restraints 0
_refine_ls_restrained_S_all 1.041
_refine_ls_R_factor_all 0.1490
_refine_ls_R_factor_gt 0.0598
_refine_ls_shift/su_max 0.000
_refine_ls_shift/su_mean 0.000
_refine_ls_structure_factor_coef Fsqd
_refine_ls_weighting_details 'w=1/[\s^2^(Fo^2^)+(0.0294P)^2^+3.1334P] where P=(Fo^2^+2Fc^2^)/3'
_refine_ls_weighting_scheme calc
_refine_ls_wR_factor_gt 0.0967
_refine_ls_wR_factor_ref 0.1270
_reflns_Friedel_coverage 0.000
_reflns_number_gt 5255
_reflns_number_total 10198
_reflns_threshold_expression 'I > 2\s(I)'
_cod_data_source_file d1ra08961g2.cif
_cod_data_source_block LNiCl2
_cod_original_sg_symbol_H-M 'P 21/c'
_cod_database_code 7244343
_shelx_shelxl_version_number 2018/3
_shelx_space_group_comment
;
The symmetry employed for this shelxl refinement is uniquely defined
by the following loop, which should always be used as a source of
symmetry information in preference to the above space-group names.
They are only intended as comments.
;

loop_
_space_group_symop_operation_xyz
'x, y, z'
'-x, y+1/2, -z+1/2'
'-x, -y, -z'
'x, -y-1/2, z-1/2'

loop_
_atom_site_label
_atom_site_type_symbol
_atom_site_fract_x
_atom_site_fract_y
_atom_site_fract_z
_atom_site_U_iso_or_equiv
_atom_site_adp_type
_atom_site_occupancy
_atom_site_site_symmetry_order
_atom_site_calc_flag
_atom_site_refinement_flags_posn
_atom_site_refinement_flags_adp
_atom_site_refinement_flags_occupancy
_atom_site_disorder_assembly
_atom_site_disorder_group
Ni1 Ni 0.65651(4) 0.37831(2) 0.33476(3) 0.03725(12) Uani 1 1 d . . . . .
P3 P 0.65188(8) 0.29544(4) 0.40701(7) 0.0390(2) Uani 1 1 d . . . . .
P2 P 0.78114(8) 0.39450(4) 0.47367(7) 0.0400(2) Uani 1 1 d . . . . .
P1 P 0.66920(8) 0.46902(4) 0.30643(7) 0.0402(2) Uani 1 1 d . . . . .
Cl2 Cl 0.60502(9) 0.34886(4) 0.16574(7) 0.0566(3) Uani 1 1 d . . . . .
Cl1 Cl 0.46850(8) 0.39744(4) 0.41487(8) 0.0594(3) Uani 1 1 d . . . . .
O2 O 0.7486(2) 0.35875(10) 0.57357(17) 0.0496(6) Uani 1 1 d . . . . .
O1 O 0.7802(2) 0.45924(10) 0.50788(18) 0.0511(6) Uani 1 1 d . . . . .
C7 C 0.8002(3) 0.49113(14) 0.2491(3) 0.0418(8) Uani 1 1 d . . . . .
C1 C 0.5469(3) 0.51084(14) 0.2376(3) 0.0447(8) Uani 1 1 d . . . . .
C14 C 0.9393(3) 0.38057(15) 0.4842(3) 0.0440(8) Uani 1 1 d . . . . .
C27 C 0.5224(3) 0.25033(14) 0.3754(3) 0.0430(8) Uani 1 1 d . . . . .
C21 C 0.7803(3) 0.25124(14) 0.3956(3) 0.0450(8) Uani 1 1 d . . . . .
C13 C 0.6935(3) 0.49572(14) 0.4450(3) 0.0471(8) Uani 1 1 d . . . . .
H13A H 0.723565 0.533906 0.446723 0.056 Uiso 1 1 calc R U . . .
H13B H 0.618729 0.495575 0.473740 0.056 Uiso 1 1 calc R U . . .
C20 C 0.6669(3) 0.31271(15) 0.5516(3) 0.0472(9) Uani 1 1 d . . . . .
H20A H 0.589377 0.322848 0.569853 0.057 Uiso 1 1 calc R U . . .
H20B H 0.696748 0.280364 0.594122 0.057 Uiso 1 1 calc R U . . .
C19 C 0.9920(4) 0.33547(16) 0.5430(3) 0.0569(10) Uani 1 1 d . . . . .
H19 H 0.947342 0.314057 0.583953 0.068 Uiso 1 1 calc R U . . .
C22 C 0.8544(3) 0.26502(17) 0.3220(3) 0.0552(10) Uani 1 1 d . . . . .
H22 H 0.835310 0.295025 0.275432 0.066 Uiso 1 1 calc R U . . .
C8 C 0.8628(4) 0.54007(15) 0.2793(3) 0.0562(10) Uani 1 1 d . . . . .
H8 H 0.834587 0.564613 0.326901 0.067 Uiso 1 1 calc R U . . .
C15 C 1.0095(4) 0.41233(18) 0.4254(3) 0.0596(10) Uani 1 1 d . . . . .
H15 H 0.976686 0.443530 0.387517 0.072 Uiso 1 1 calc R U . . .
C12 C 0.8425(4) 0.45609(17) 0.1762(3) 0.0586(10) Uani 1 1 d . . . . .
H12 H 0.801795 0.423097 0.154611 0.070 Uiso 1 1 calc R U . . .
C6 C 0.5508(4) 0.53014(18) 0.1362(3) 0.0641(11) Uani 1 1 d . . . . .
H6 H 0.616499 0.521703 0.102903 0.077 Uiso 1 1 calc R U . . .
C16 C 1.1271(4) 0.3980(2) 0.4229(4) 0.0698(12) Uani 1 1 d . . . . .
H16 H 1.172503 0.419097 0.382028 0.084 Uiso 1 1 calc R U . . .
C26 C 0.8101(4) 0.20598(16) 0.4645(4) 0.0652(11) Uani 1 1 d . . . . .
H26 H 0.759897 0.195973 0.513079 0.078 Uiso 1 1 calc R U . . .
C32 C 0.4328(4) 0.24767(19) 0.4366(4) 0.0745(13) Uani 1 1 d . . . . .
H32 H 0.437378 0.269406 0.498110 0.089 Uiso 1 1 calc R U . . .
C2 C 0.4476(4) 0.52411(18) 0.2857(3) 0.0666(12) Uani 1 1 d . . . . .
H2 H 0.442704 0.511174 0.354212 0.080 Uiso 1 1 calc R U . . .
C9 C 0.9667(4) 0.55270(18) 0.2395(3) 0.0666(12) Uani 1 1 d . . . . .
H9 H 1.009196 0.585140 0.261760 0.080 Uiso 1 1 calc R U . . .
C10 C 1.0070(4) 0.5179(2) 0.1681(4) 0.0706(12) Uani 1 1 d . . . . .
H10 H 1.076892 0.526694 0.141264 0.085 Uiso 1 1 calc R U . . .
C23 C 0.9583(4) 0.2334(2) 0.3181(4) 0.0756(14) Uani 1 1 d . . . . .
H23 H 1.007770 0.241992 0.268059 0.091 Uiso 1 1 calc R U . . .
C24 C 0.9869(4) 0.1899(2) 0.3878(5) 0.0877(17) Uani 1 1 d . . . . .
H24 H 1.056844 0.169628 0.385710 0.105 Uiso 1 1 calc R U . . .
C30 C 0.3267(4) 0.18054(19) 0.3178(4) 0.0751(13) Uani 1 1 d . . . . .
H30 H 0.260496 0.157410 0.298627 0.090 Uiso 1 1 calc R U . . .
C5 C 0.4575(5) 0.5622(2) 0.0824(4) 0.0803(14) Uani 1 1 d . . . . .
H5 H 0.461161 0.574947 0.013473 0.096 Uiso 1 1 calc R U . . .
C4 C 0.3611(4) 0.57508(19) 0.1301(4) 0.0784(14) Uani 1 1 d . . . . .
H4 H 0.298841 0.596418 0.093670 0.094 Uiso 1 1 calc R U . . .
C3 C 0.3556(4) 0.5567(2) 0.2312(4) 0.0816(14) Uani 1 1 d . . . . .
H3 H 0.290061 0.565985 0.263935 0.098 Uiso 1 1 calc R U . . .
C25 C 0.9143(4) 0.17588(18) 0.4607(5) 0.0871(16) Uani 1 1 d . . . . .
H25 H 0.934771 0.146154 0.507602 0.105 Uiso 1 1 calc R U . . .
C11 C 0.9454(4) 0.47003(19) 0.1352(4) 0.0753(13) Uani 1 1 d . . . . .
H11 H 0.972753 0.446734 0.085121 0.090 Uiso 1 1 calc R U . . .
C17 C 1.1774(4) 0.3531(2) 0.4799(4) 0.0766(13) Uani 1 1 d . . . . .
H17 H 1.256661 0.343419 0.477455 0.092 Uiso 1 1 calc R U . . .
C18 C 1.1112(4) 0.32221(19) 0.5407(4) 0.0730(13) Uani 1 1 d . . . . .
H18 H 1.146211 0.292156 0.580869 0.088 Uiso 1 1 calc R U . . .
C31 C 0.3354(4) 0.2128(2) 0.4072(4) 0.0915(17) Uani 1 1 d . . . . .
H31 H 0.274932 0.211338 0.449380 0.110 Uiso 1 1 calc R U . . .
C28 C 0.5129(4) 0.2172(2) 0.2865(3) 0.0819(15) Uani 1 1 d . . . . .
H28 H 0.573719 0.217952 0.244671 0.098 Uiso 1 1 calc R U . . .
C29 C 0.4148(5) 0.1824(2) 0.2570(4) 0.0890(16) Uani 1 1 d . . . . .
H29 H 0.409905 0.160422 0.195705 0.107 Uiso 1 1 calc R U . . .
Cl3 Cl 1.23290(16) 0.42150(7) 0.04742(14) 0.1182(5) Uani 1 1 d . . . . .
Cl4 Cl 1.2026(2) 0.32624(8) 0.17736(15) 0.1489(8) Uani 1 1 d . . . . .
C33 C 1.2967(5) 0.3817(3) 0.1543(5) 0.132(3) Uani 1 1 d . . . . .
H33A H 1.312068 0.405186 0.217602 0.158 Uiso 1 1 calc R U . . .
H33B H 1.372694 0.366907 0.140277 0.158 Uiso 1 1 calc R U . . .

loop_
_atom_site_aniso_label
_atom_site_aniso_U_11
_atom_site_aniso_U_22
_atom_site_aniso_U_33
_atom_site_aniso_U_23
_atom_site_aniso_U_13
_atom_site_aniso_U_12
Ni1 0.0363(2) 0.0411(2) 0.0342(2) 0.00208(18) 0.00509(17) -0.00033(19)
P3 0.0359(5) 0.0429(5) 0.0392(5) 0.0030(4) 0.0092(4) -0.0003(4)
P2 0.0396(5) 0.0446(5) 0.0353(5) -0.0010(4) 0.0037(4) -0.0002(4)
P1 0.0410(5) 0.0414(5) 0.0392(5) 0.0029(4) 0.0099(4) 0.0039(4)
Cl2 0.0621(6) 0.0688(6) 0.0371(5) -0.0041(4) 0.0016(4) -0.0041(5)
Cl1 0.0421(5) 0.0606(6) 0.0793(7) 0.0032(5) 0.0216(5) 0.0049(4)
O2 0.0549(16) 0.0615(16) 0.0321(12) 0.0020(11) 0.0056(11) -0.0065(13)
O1 0.0580(16) 0.0484(14) 0.0438(14) -0.0050(11) -0.0024(12) 0.0044(12)
C7 0.046(2) 0.0426(19) 0.0376(18) 0.0084(15) 0.0078(15) 0.0007(16)
C1 0.047(2) 0.0429(19) 0.044(2) 0.0030(15) 0.0071(16) 0.0052(16)
C14 0.0402(19) 0.049(2) 0.0397(18) -0.0057(16) -0.0025(15) -0.0044(16)
C27 0.0345(18) 0.0463(19) 0.049(2) 0.0084(16) 0.0081(16) -0.0034(15)
C21 0.0350(19) 0.0428(19) 0.056(2) -0.0059(16) 0.0039(16) -0.0016(15)
C13 0.054(2) 0.043(2) 0.045(2) -0.0030(16) 0.0112(17) 0.0053(17)
C20 0.044(2) 0.055(2) 0.044(2) 0.0102(16) 0.0134(16) -0.0036(17)
C19 0.050(2) 0.053(2) 0.065(3) 0.0053(19) -0.001(2) -0.0056(19)
C22 0.048(2) 0.062(2) 0.058(2) -0.0136(19) 0.0142(19) -0.0001(19)
C8 0.070(3) 0.043(2) 0.059(2) -0.0009(17) 0.019(2) -0.0027(19)
C15 0.048(2) 0.073(3) 0.057(2) 0.006(2) 0.0037(19) -0.005(2)
C12 0.059(3) 0.060(2) 0.062(3) -0.0103(19) 0.025(2) -0.012(2)
C6 0.059(3) 0.082(3) 0.053(2) 0.016(2) 0.013(2) 0.013(2)
C16 0.049(3) 0.092(3) 0.070(3) -0.008(2) 0.013(2) -0.019(2)
C26 0.054(3) 0.046(2) 0.095(3) 0.012(2) 0.010(2) -0.0018(19)
C32 0.059(3) 0.081(3) 0.090(3) -0.024(3) 0.033(3) -0.023(2)
C2 0.063(3) 0.085(3) 0.053(2) 0.008(2) 0.014(2) 0.021(2)
C9 0.072(3) 0.059(3) 0.071(3) 0.003(2) 0.016(2) -0.020(2)
C10 0.058(3) 0.086(3) 0.073(3) 0.000(2) 0.026(2) -0.018(2)
C23 0.047(3) 0.089(4) 0.094(4) -0.031(3) 0.023(2) 0.000(2)
C24 0.051(3) 0.060(3) 0.151(5) -0.025(3) 0.011(3) 0.014(2)
C30 0.053(3) 0.070(3) 0.101(4) -0.001(3) 0.008(3) -0.024(2)
C5 0.076(3) 0.095(4) 0.066(3) 0.029(3) 0.001(3) 0.017(3)
C4 0.073(3) 0.075(3) 0.081(3) 0.011(3) -0.007(3) 0.027(3)
C3 0.066(3) 0.098(4) 0.079(3) -0.003(3) 0.008(3) 0.036(3)
C25 0.059(3) 0.049(3) 0.148(5) 0.015(3) 0.001(3) 0.011(2)
C11 0.074(3) 0.082(3) 0.080(3) -0.019(2) 0.044(3) -0.013(3)
C17 0.041(2) 0.079(3) 0.107(4) -0.020(3) 0.004(3) 0.003(2)
C18 0.049(3) 0.061(3) 0.101(4) -0.001(2) -0.012(2) 0.008(2)
C31 0.062(3) 0.107(4) 0.115(4) -0.021(3) 0.042(3) -0.037(3)
C28 0.069(3) 0.118(4) 0.065(3) -0.029(3) 0.031(2) -0.043(3)
C29 0.079(3) 0.109(4) 0.081(3) -0.035(3) 0.017(3) -0.042(3)
Cl3 0.1188(13) 0.1143(12) 0.1300(13) 0.0158(10) 0.0458(11) 0.0104(10)
Cl4 0.215(2) 0.1186(14) 0.1146(14) 0.0101(11) 0.0314(14) -0.0339(14)
C33 0.066(4) 0.215(8) 0.105(5) -0.018(5) -0.013(3) -0.023(4)

loop_
_atom_type_symbol
_atom_type_description
_atom_type_scat_dispersion_real
_atom_type_scat_dispersion_imag
_atom_type_scat_source
C C 0.0033 0.0016 'International Tables Vol C Tables 4.2.6.8 and 6.1.1.4'
H H 0.0000 0.0000 'International Tables Vol C Tables 4.2.6.8 and 6.1.1.4'
Cl Cl 0.1484 0.1585 'International Tables Vol C Tables 4.2.6.8 and 6.1.1.4'
Ni Ni 0.3393 1.1124 'International Tables Vol C Tables 4.2.6.8 and 6.1.1.4'
O O 0.0106 0.0060 'International Tables Vol C Tables 4.2.6.8 and 6.1.1.4'
P P 0.1023 0.0942 'International Tables Vol C Tables 4.2.6.8 and 6.1.1.4'

loop_
_geom_angle_atom_site_label_1
_geom_angle_atom_site_label_2
_geom_angle_atom_site_label_3
_geom_angle
_geom_angle_site_symmetry_1
_geom_angle_site_symmetry_3
_geom_angle_publ_flag
P2 Ni1 P3 82.66(4) . . ?
P2 Ni1 P1 84.51(4) . . ?
P3 Ni1 P1 164.78(4) . . ?
P2 Ni1 Cl2 153.30(4) . . ?
P3 Ni1 Cl2 95.58(4) . . ?
P1 Ni1 Cl2 99.55(4) . . ?
P2 Ni1 Cl1 97.28(4) . . ?
P3 Ni1 Cl1 85.36(3) . . ?
P1 Ni1 Cl1 88.19(3) . . ?
Cl2 Ni1 Cl1 109.17(4) . . ?
C27 P3 C21 105.47(16) . . ?
C27 P3 C20 107.29(16) . . ?
C21 P3 C20 104.72(17) . . ?
C27 P3 Ni1 121.07(11) . . ?
C21 P3 Ni1 114.86(12) . . ?
C20 P3 Ni1 102.02(12) . . ?
O1 P2 O2 106.54(13) . . ?
O1 P2 C14 101.86(15) . . ?
O2 P2 C14 100.85(15) . . ?
O1 P2 Ni1 111.66(10) . . ?
O2 P2 Ni1 110.66(10) . . ?
C14 P2 Ni1 123.64(11) . . ?
C1 P1 C7 104.79(16) . . ?
C1 P1 C13 104.91(16) . . ?
C7 P1 C13 105.53(16) . . ?
C1 P1 Ni1 123.65(12) . . ?
C7 P1 Ni1 115.22(11) . . ?
C13 P1 Ni1 100.82(12) . . ?
C20 O2 P2 118.0(2) . . ?
C13 O1 P2 117.4(2) . . ?
C12 C7 C8 118.5(3) . . ?
C12 C7 P1 118.5(3) . . ?
C8 C7 P1 123.0(3) . . ?
C6 C1 C2 118.5(3) . . ?
C6 C1 P1 120.1(3) . . ?
C2 C1 P1 121.4(3) . . ?
C19 C14 C15 118.3(4) . . ?
C19 C14 P2 121.4(3) . . ?
C15 C14 P2 120.1(3) . . ?
C28 C27 C32 118.0(4) . . ?
C28 C27 P3 118.9(3) . . ?
C32 C27 P3 123.1(3) . . ?
C22 C21 C26 119.4(4) . . ?
C22 C21 P3 119.3(3) . . ?
C26 C21 P3 121.1(3) . . ?
O1 C13 P1 107.7(2) . . ?
O1 C13 H13A 110.2 . . ?
P1 C13 H13A 110.2 . . ?
O1 C13 H13B 110.2 . . ?
P1 C13 H13B 110.2 . . ?
H13A C13 H13B 108.5 . . ?
O2 C20 P3 108.6(2) . . ?
O2 C20 H20A 110.0 . . ?
P3 C20 H20A 110.0 . . ?
O2 C20 H20B 110.0 . . ?
P3 C20 H20B 110.0 . . ?
H20A C20 H20B 108.4 . . ?
C18 C19 C14 120.2(4) . . ?
C18 C19 H19 119.9 . . ?
C14 C19 H19 119.9 . . ?
C21 C22 C23 119.5(4) . . ?
C21 C22 H22 120.3 . . ?
C23 C22 H22 120.3 . . ?
C9 C8 C7 120.6(4) . . ?
C9 C8 H8 119.7 . . ?
C7 C8 H8 119.7 . . ?
C16 C15 C14 120.7(4) . . ?
C16 C15 H15 119.7 . . ?
C14 C15 H15 119.7 . . ?
C7 C12 C11 120.1(4) . . ?
C7 C12 H12 119.9 . . ?
C11 C12 H12 119.9 . . ?
C1 C6 C5 120.7(4) . . ?
C1 C6 H6 119.7 . . ?
C5 C6 H6 119.7 . . ?
C17 C16 C15 120.4(4) . . ?
C17 C16 H16 119.8 . . ?
C15 C16 H16 119.8 . . ?
C25 C26 C21 120.2(4) . . ?
C25 C26 H26 119.9 . . ?
C21 C26 H26 119.9 . . ?
C27 C32 C31 120.2(4) . . ?
C27 C32 H32 119.9 . . ?
C31 C32 H32 119.9 . . ?
C3 C2 C1 120.0(4) . . ?
C3 C2 H2 120.0 . . ?
C1 C2 H2 120.0 . . ?
C10 C9 C8 120.2(4) . . ?
C10 C9 H9 119.9 . . ?
C8 C9 H9 119.9 . . ?
C9 C10 C11 120.4(4) . . ?
C9 C10 H10 119.8 . . ?
C11 C10 H10 119.8 . . ?
C24 C23 C22 120.0(4) . . ?
C24 C23 H23 120.0 . . ?
C22 C23 H23 120.0 . . ?
C23 C24 C25 120.9(4) . . ?
C23 C24 H24 119.5 . . ?
C25 C24 H24 119.5 . . ?
C29 C30 C31 119.4(4) . . ?
C29 C30 H30 120.3 . . ?
C31 C30 H30 120.3 . . ?
C4 C5 C6 120.3(4) . . ?
C4 C5 H5 119.8 . . ?
C6 C5 H5 119.8 . . ?
C5 C4 C3 120.0(4) . . ?
C5 C4 H4 120.0 . . ?
C3 C4 H4 120.0 . . ?
C4 C3 C2 120.4(4) . . ?
C4 C3 H3 119.8 . . ?
C2 C3 H3 119.8 . . ?
C24 C25 C26 119.9(5) . . ?
C24 C25 H25 120.1 . . ?
C26 C25 H25 120.1 . . ?
C10 C11 C12 120.2(4) . . ?
C10 C11 H11 119.9 . . ?
C12 C11 H11 119.9 . . ?
C16 C17 C18 120.0(4) . . ?
C16 C17 H17 120.0 . . ?
C18 C17 H17 120.0 . . ?
C17 C18 C19 120.4(4) . . ?
C17 C18 H18 119.8 . . ?
C19 C18 H18 119.8 . . ?
C30 C31 C32 121.0(4) . . ?
C30 C31 H31 119.5 . . ?
C32 C31 H31 119.5 . . ?
C27 C28 C29 121.7(4) . . ?
C27 C28 H28 119.2 . . ?
C29 C28 H28 119.2 . . ?
C30 C29 C28 119.6(4) . . ?
C30 C29 H29 120.2 . . ?
C28 C29 H29 120.2 . . ?
Cl3 C33 Cl4 110.9(3) . . ?
Cl3 C33 H33A 109.5 . . ?
Cl4 C33 H33A 109.5 . . ?
Cl3 C33 H33B 109.5 . . ?
Cl4 C33 H33B 109.5 . . ?
H33A C33 H33B 108.0 . . ?

loop_
_geom_bond_atom_site_label_1
_geom_bond_atom_site_label_2
_geom_bond_distance
_geom_bond_site_symmetry_2
_geom_bond_publ_flag
Ni1 P2 2.1106(10) . ?
Ni1 P3 2.1793(10) . ?
Ni1 P1 2.1985(10) . ?
Ni1 Cl2 2.2403(10) . ?
Ni1 Cl1 2.5320(10) . ?
P3 C27 1.810(3) . ?
P3 C21 1.817(3) . ?
P3 C20 1.857(3) . ?
P2 O1 1.602(2) . ?
P2 O2 1.613(2) . ?
P2 C14 1.801(4) . ?
P1 C1 1.813(3) . ?
P1 C7 1.823(3) . ?
P1 C13 1.845(3) . ?
O2 C20 1.433(4) . ?
O1 C13 1.451(4) . ?
C7 C12 1.383(5) . ?
C7 C8 1.387(5) . ?
C1 C6 1.371(5) . ?
C1 C2 1.392(5) . ?
C14 C19 1.388(5) . ?
C14 C15 1.392(5) . ?
C27 C28 1.364(5) . ?
C27 C32 1.367(5) . ?
C21 C22 1.384(5) . ?
C21 C26 1.394(5) . ?
C13 H13A 0.9700 . ?
C13 H13B 0.9700 . ?
C20 H20A 0.9700 . ?
C20 H20B 0.9700 . ?
C19 C18 1.387(6) . ?
C19 H19 0.9300 . ?
C22 C23 1.402(5) . ?
C22 H22 0.9300 . ?
C8 C9 1.380(5) . ?
C8 H8 0.9300 . ?
C15 C16 1.376(6) . ?
C15 H15 0.9300 . ?
C12 C11 1.384(5) . ?
C12 H12 0.9300 . ?
C6 C5 1.391(6) . ?
C6 H6 0.9300 . ?
C16 C17 1.365(6) . ?
C16 H16 0.9300 . ?
C26 C25 1.385(6) . ?
C26 H26 0.9300 . ?
C32 C31 1.383(6) . ?
C32 H32 0.9300 . ?
C2 C3 1.391(6) . ?
C2 H2 0.9300 . ?
C9 C10 1.356(6) . ?
C9 H9 0.9300 . ?
C10 C11 1.367(6) . ?
C10 H10 0.9300 . ?
C23 C24 1.366(7) . ?
C23 H23 0.9300 . ?
C24 C25 1.367(7) . ?
C24 H24 0.9300 . ?
C30 C29 1.350(6) . ?
C30 C31 1.358(6) . ?
C30 H30 0.9300 . ?
C5 C4 1.359(6) . ?
C5 H5 0.9300 . ?
C4 C3 1.362(6) . ?
C4 H4 0.9300 . ?
C3 H3 0.9300 . ?
C25 H25 0.9300 . ?
C11 H11 0.9300 . ?
C17 C18 1.367(6) . ?
C17 H17 0.9300 . ?
C18 H18 0.9300 . ?
C31 H31 0.9300 . ?
C28 C29 1.388(6) . ?
C28 H28 0.9300 . ?
C29 H29 0.9300 . ?
Cl3 C33 1.715(6) . ?
Cl4 C33 1.749(6) . ?
C33 H33A 0.9700 . ?
C33 H33B 0.9700 . ?

loop_
_geom_torsion_atom_site_label_1
_geom_torsion_atom_site_label_2
_geom_torsion_atom_site_label_3
_geom_torsion_atom_site_label_4
_geom_torsion
_geom_torsion_site_symmetry_1
_geom_torsion_site_symmetry_2
_geom_torsion_site_symmetry_3
_geom_torsion_site_symmetry_4
_geom_torsion_publ_flag
O1 P2 O2 C20 137.5(2) . . . . ?
C14 P2 O2 C20 -116.5(3) . . . . ?
Ni1 P2 O2 C20 15.9(3) . . . . ?
O2 P2 O1 C13 -118.0(2) . . . . ?
C14 P2 O1 C13 136.8(2) . . . . ?
Ni1 P2 O1 C13 3.0(3) . . . . ?
C1 P1 C7 C12 -104.0(3) . . . . ?
C13 P1 C7 C12 145.5(3) . . . . ?
Ni1 P1 C7 C12 35.3(3) . . . . ?
C1 P1 C7 C8 79.4(3) . . . . ?
C13 P1 C7 C8 -31.1(3) . . . . ?
Ni1 P1 C7 C8 -141.4(3) . . . . ?
C7 P1 C1 C6 27.3(4) . . . . ?
C13 P1 C1 C6 138.2(3) . . . . ?
Ni1 P1 C1 C6 -107.5(3) . . . . ?
C7 P1 C1 C2 -152.7(3) . . . . ?
C13 P1 C1 C2 -41.8(4) . . . . ?
Ni1 P1 C1 C2 72.5(4) . . . . ?
O1 P2 C14 C19 128.0(3) . . . . ?
O2 P2 C14 C19 18.3(3) . . . . ?
Ni1 P2 C14 C19 -105.7(3) . . . . ?
O1 P2 C14 C15 -57.6(3) . . . . ?
O2 P2 C14 C15 -167.3(3) . . . . ?
Ni1 P2 C14 C15 68.7(3) . . . . ?
C21 P3 C27 C28 -47.7(4) . . . . ?
C20 P3 C27 C28 -158.9(3) . . . . ?
Ni1 P3 C27 C28 84.9(4) . . . . ?
C21 P3 C27 C32 132.2(4) . . . . ?
C20 P3 C27 C32 21.0(4) . . . . ?
Ni1 P3 C27 C32 -95.2(3) . . . . ?
C27 P3 C21 C22 119.4(3) . . . . ?
C20 P3 C21 C22 -127.5(3) . . . . ?
Ni1 P3 C21 C22 -16.5(3) . . . . ?
C27 P3 C21 C26 -64.9(3) . . . . ?
C20 P3 C21 C26 48.2(3) . . . . ?
Ni1 P3 C21 C26 159.2(3) . . . . ?
P2 O1 C13 P1 -31.4(3) . . . . ?
C1 P1 C13 O1 172.9(2) . . . . ?
C7 P1 C13 O1 -76.8(3) . . . . ?
Ni1 P1 C13 O1 43.5(2) . . . . ?
P2 O2 C20 P3 15.1(3) . . . . ?
C27 P3 C20 O2 -165.8(2) . . . . ?
C21 P3 C20 O2 82.4(3) . . . . ?
Ni1 P3 C20 O2 -37.6(2) . . . . ?
C15 C14 C19 C18 -1.2(6) . . . . ?
P2 C14 C19 C18 173.3(3) . . . . ?
C26 C21 C22 C23 -0.3(6) . . . . ?
P3 C21 C22 C23 175.5(3) . . . . ?
C12 C7 C8 C9 -1.6(6) . . . . ?
P1 C7 C8 C9 175.0(3) . . . . ?
C19 C14 C15 C16 2.3(6) . . . . ?
P2 C14 C15 C16 -172.3(3) . . . . ?
C8 C7 C12 C11 0.2(6) . . . . ?
P1 C7 C12 C11 -176.6(3) . . . . ?
C2 C1 C6 C5 -0.1(6) . . . . ?
P1 C1 C6 C5 179.9(4) . . . . ?
C14 C15 C16 C17 -1.4(7) . . . . ?
C22 C21 C26 C25 1.4(6) . . . . ?
P3 C21 C26 C25 -174.3(3) . . . . ?
C28 C27 C32 C31 -0.9(7) . . . . ?
P3 C27 C32 C31 179.2(4) . . . . ?
C6 C1 C2 C3 -0.6(6) . . . . ?
P1 C1 C2 C3 179.4(4) . . . . ?
C7 C8 C9 C10 1.7(6) . . . . ?
C8 C9 C10 C11 -0.2(7) . . . . ?
C21 C22 C23 C24 -1.1(6) . . . . ?
C22 C23 C24 C25 1.3(7) . . . . ?
C1 C6 C5 C4 0.2(7) . . . . ?
C6 C5 C4 C3 0.2(8) . . . . ?
C5 C4 C3 C2 -0.9(8) . . . . ?
C1 C2 C3 C4 1.0(8) . . . . ?
C23 C24 C25 C26 -0.1(8) . . . . ?
C21 C26 C25 C24 -1.2(7) . . . . ?
C9 C10 C11 C12 -1.2(7) . . . . ?
C7 C12 C11 C10 1.2(7) . . . . ?
C15 C16 C17 C18 -0.5(7) . . . . ?
C16 C17 C18 C19 1.5(7) . . . . ?
C14 C19 C18 C17 -0.6(6) . . . . ?
C29 C30 C31 C32 0.4(9) . . . . ?
C27 C32 C31 C30 0.1(8) . . . . ?
C32 C27 C28 C29 1.2(7) . . . . ?
P3 C27 C28 C29 -178.9(4) . . . . ?
C31 C30 C29 C28 -0.1(8) . . . . ?
C27 C28 C29 C30 -0.7(8) . . . . ?
